data_4079855
loop_
_publ_author_name
'Li, Chen-Yu'
'Yu, Chia-Jung'
'Ko, Bao-Tsan'

_publ_section_title
;
 Facile Synthesis of Well-Defined Titanium Alkoxides Based on
 Benzotriazole Phenoxide Ligands: Efficient Catalysts for Ring-Opening
 Polymerization of Cyclic Esters
;
_journal_issue 1
_journal_name_full Organometallics
_journal_page_first 172
_journal_paper_doi 10.1021/om300962k
_journal_volume 32
_journal_year 2013
_chemical_formula_moiety 'C46 H62 N6 O4 Ti'
_chemical_formula_sum 'C46 H62 N6 O4 Ti'
_chemical_formula_weight 810.92
_chemical_name_systematic
; 
 ? 
;
_space_group_IT_number 14
_symmetry_cell_setting monoclinic
_symmetry_space_group_name_Hall '-P 2yn'
_symmetry_space_group_name_H-M 'P 1 21/n 1'
_atom_sites_solution_hydrogens geom
_atom_sites_solution_primary direct
_atom_sites_solution_secondary difmap
_audit_creation_method SHELXL-97
_cell_angle_alpha 90.00
_cell_angle_beta 106.6920(10)
_cell_angle_gamma 90.00
_cell_formula_units_Z 4
_cell_length_a 9.4538(3)
_cell_length_b 30.8648(8)
_cell_length_c 15.2809(4)
_cell_measurement_reflns_used 9713
_cell_measurement_temperature 100(2)
_cell_measurement_theta_max 28.28
_cell_measurement_theta_min 2.42
_cell_volume 4270.9(2)
_computing_cell_refinement 'Bruker APEX2 (Bruker, 2008)'
_computing_data_collection 'APEX2 (Bruker, 2008)'
_computing_data_reduction 'Bruker APEX2 (Bruker, 2008)'
_computing_molecular_graphics 'SHELXTL (Sheldrick, 2008)'
_computing_publication_material 'SHELXTL (Sheldrick, 2008)'
_computing_structure_refinement 'SHELXL-97 (Sheldrick, 2008)'
_computing_structure_solution 'SHELXS-97 (Sheldrick, 2008)'
_diffrn_ambient_temperature 100(2)
_diffrn_detector_area_resol_mean 8.3333
_diffrn_measured_fraction_theta_full 0.994
_diffrn_measured_fraction_theta_max 0.994
_diffrn_measurement_device_type 'Bruker APEX-II CCD'
_diffrn_measurement_method '\f and \w scans'
_diffrn_radiation_monochromator graphite
_diffrn_radiation_source 'fine-focus sealed tube'
_diffrn_radiation_type MoK\a
_diffrn_radiation_wavelength 0.71073
_diffrn_reflns_av_R_equivalents 0.0760
_diffrn_reflns_av_sigmaI/netI 0.1052
_diffrn_reflns_limit_h_max 8
_diffrn_reflns_limit_h_min -12
_diffrn_reflns_limit_k_max 30
_diffrn_reflns_limit_k_min -41
_diffrn_reflns_limit_l_max 20
_diffrn_reflns_limit_l_min -19
_diffrn_reflns_number 39550
_diffrn_reflns_theta_full 28.35
_diffrn_reflns_theta_max 28.35
_diffrn_reflns_theta_min 1.92
_exptl_absorpt_coefficient_mu 0.251
_exptl_absorpt_correction_T_max 0.9851
_exptl_absorpt_correction_T_min 0.9446
_exptl_absorpt_correction_type multi-scan
_exptl_absorpt_process_details 'SADABS V2008/1 (Bruker AXS, 2008)'
_exptl_crystal_colour colourless
_exptl_crystal_density_diffrn 1.261
_exptl_crystal_density_method 'not measured'
_exptl_crystal_description block
_exptl_crystal_F_000 1736
_exptl_crystal_size_max 0.23
_exptl_crystal_size_mid 0.11
_exptl_crystal_size_min 0.06
_refine_diff_density_max 0.682
_refine_diff_density_min -0.476
_refine_diff_density_rms 0.069
_refine_ls_extinction_method none
_refine_ls_goodness_of_fit_ref 1.014
_refine_ls_hydrogen_treatment constr
_refine_ls_matrix_type full
_refine_ls_number_parameters 532
_refine_ls_number_reflns 10619
_refine_ls_number_restraints 0
_refine_ls_restrained_S_all 1.014
_refine_ls_R_factor_all 0.1212
_refine_ls_R_factor_gt 0.0603
_refine_ls_shift/su_max 0.001
_refine_ls_shift/su_mean 0.000
_refine_ls_structure_factor_coef Fsqd
_refine_ls_weighting_details 'calc w=1/[\s^2^(Fo^2^)+(0.0568P)^2^+1.0102P] where P=(Fo^2^+2Fc^2^)/3'
_refine_ls_weighting_scheme calc
_refine_ls_wR_factor_gt 0.1186
_refine_ls_wR_factor_ref 0.1387
_reflns_number_gt 6363
_reflns_number_total 10619
_reflns_threshold_expression >2sigma(I)
_cod_data_source_file om300962k_si_002.cif
_cod_data_source_block yu150_0m
_cod_depositor_comments
;
The following automatic conversions were performed:

'_symmetry_cell_setting' value 'Monoclinic' changed to 'monoclinic'
according to /home/saulius/struct/CIF-dictionaries/cif_core.dic
dictionary named 'cif_core.dic' version 2.4.2 from 2011-04-26.

Automatic conversion script
Id: cif_fix_values 1891 2012-01-12 08:04:46Z andrius 
;
_cod_original_sg_symbol_H-M 'P 21/n'
_cod_database_code 4079855

loop_
_symmetry_equiv_pos_as_xyz
'x, y, z'
'-x+1/2, y+1/2, -z+1/2'
'-x, -y, -z'
'x-1/2, -y-1/2, z-1/2'

loop_
_atom_site_label
_atom_site_type_symbol
_atom_site_fract_x
_atom_site_fract_y
_atom_site_fract_z
_atom_site_U_iso_or_equiv
_atom_site_adp_type
_atom_site_occupancy
_atom_site_symmetry_multiplicity
_atom_site_calc_flag
_atom_site_refinement_flags
_atom_site_disorder_assembly
_atom_site_disorder_group
Ti Ti 1.19812(5) 0.128340(15) 0.09424(3) 0.01511(12) Uani 1 1 d . A .
O1 O 1.08996(17) 0.13526(5) -0.03063(10) 0.0168(4) Uani 1 1 d . . .
O2 O 1.21658(18) 0.11974(5) 0.22110(11) 0.0170(4) Uani 1 1 d . . .
O3 O 1.30359(18) 0.17789(5) 0.10604(11) 0.0186(4) Uani 1 1 d . . .
O4 O 1.33191(18) 0.08893(5) 0.08439(11) 0.0179(4) Uani 1 1 d . . .
N1 N 1.0248(2) 0.07440(6) 0.07499(13) 0.0151(4) Uani 1 1 d . . .
N2 N 0.8999(2) 0.06955(7) 0.00503(13) 0.0148(4) Uani 1 1 d . A .
N3 N 0.8236(2) 0.03357(7) 0.00586(13) 0.0175(5) Uani 1 1 d . . .
N4 N 1.0164(2) 0.17301(7) 0.11604(13) 0.0167(5) Uani 1 1 d . . .
N5 N 0.9490(2) 0.17123(6) 0.18315(13) 0.0152(4) Uani 1 1 d . A .
N6 N 0.8455(2) 0.20046(7) 0.17924(13) 0.0185(5) Uani 1 1 d . . .
C1 C 0.9534(3) 0.12974(8) -0.08505(15) 0.0150(5) Uani 1 1 d . A .
C2 C 0.8545(3) 0.09921(8) -0.06943(15) 0.0144(5) Uani 1 1 d . . .
C3 C 0.7120(3) 0.09433(8) -0.12957(16) 0.0161(5) Uani 1 1 d . A .
H3B H 0.6477 0.0731 -0.1171 0.019 Uiso 1 1 calc R . .
C4 C 0.6641(3) 0.11981(8) -0.20641(16) 0.0175(5) Uani 1 1 d . . .
C5 C 0.7646(3) 0.14970(9) -0.22330(16) 0.0206(6) Uani 1 1 d . A .
H5A H 0.7351 0.1671 -0.2767 0.025 Uiso 1 1 calc R . .
C6 C 0.9045(3) 0.15463(9) -0.16514(16) 0.0192(6) Uani 1 1 d . . .
H6B H 0.9694 0.1752 -0.1793 0.023 Uiso 1 1 calc R A .
C7 C 1.0290(3) 0.03754(8) 0.12443(16) 0.0161(5) Uani 1 1 d . A .
C8 C 1.1353(3) 0.02213(8) 0.20347(16) 0.0193(6) Uani 1 1 d . . .
H8A H 1.2222 0.0381 0.2319 0.023 Uiso 1 1 calc R A .
C9 C 1.1068(3) -0.01691(8) 0.23679(17) 0.0233(6) Uani 1 1 d . A .
H9A H 1.1756 -0.0281 0.2901 0.028 Uiso 1 1 calc R . .
C10 C 0.9787(3) -0.04133(8) 0.19483(17) 0.0221(6) Uani 1 1 d . . .
H10A H 0.9634 -0.0680 0.2217 0.026 Uiso 1 1 calc R A .
C11 C 0.8762(3) -0.02786(8) 0.11717(17) 0.0208(6) Uani 1 1 d . A .
H11A H 0.7916 -0.0447 0.0884 0.025 Uiso 1 1 calc R . .
C12 C 0.9034(3) 0.01284(8) 0.08193(16) 0.0164(5) Uani 1 1 d . A .
C13 C 0.5055(3) 0.11723(8) -0.27069(16) 0.0184(6) Uani 1 1 d . A .
C14 C 0.4271(3) 0.07541(9) -0.2565(2) 0.0315(7) Uani 1 1 d . . .
H14A H 0.4238 0.0739 -0.1930 0.047 Uiso 1 1 calc R A .
H14B H 0.4813 0.0503 -0.2696 0.047 Uiso 1 1 calc R . .
H14C H 0.3263 0.0753 -0.2977 0.047 Uiso 1 1 calc R . .
C15 C 0.5111(3) 0.11558(10) -0.37087(17) 0.0310(7) Uani 1 1 d . . .
H15A H 0.5715 0.0909 -0.3787 0.047 Uiso 1 1 calc R A .
H15B H 0.5546 0.1425 -0.3855 0.047 Uiso 1 1 calc R . .
H15C H 0.4108 0.1123 -0.4118 0.047 Uiso 1 1 calc R . .
C16 C 0.4155(3) 0.15832(9) -0.26334(16) 0.0202(6) Uani 1 1 d . . .
H16A H 0.3132 0.1530 -0.3017 0.024 Uiso 1 1 calc R A .
H16B H 0.4551 0.1820 -0.2931 0.024 Uiso 1 1 calc R . .
C17 C 0.4037(3) 0.17647(9) -0.17121(17) 0.0229(6) Uani 1 1 d . A .
C18 C 0.3700(4) 0.14154(11) -0.1089(2) 0.0406(8) Uani 1 1 d . . .
H18A H 0.3530 0.1552 -0.0549 0.061 Uiso 1 1 calc R A .
H18B H 0.4538 0.1216 -0.0897 0.061 Uiso 1 1 calc R . .
H18C H 0.2815 0.1255 -0.1422 0.061 Uiso 1 1 calc R . .
C19 C 0.5415(3) 0.20097(11) -0.1193(2) 0.0398(8) Uani 1 1 d . . .
H19A H 0.5231 0.2158 -0.0669 0.060 Uiso 1 1 calc R A .
H19B H 0.5667 0.2224 -0.1598 0.060 Uiso 1 1 calc R . .
H19C H 0.6235 0.1806 -0.0977 0.060 Uiso 1 1 calc R . .
C20 C 0.2743(3) 0.20856(9) -0.19339(19) 0.0278(6) Uani 1 1 d . . .
H20A H 0.2603 0.2197 -0.1364 0.042 Uiso 1 1 calc R A .
H20B H 0.1842 0.1938 -0.2286 0.042 Uiso 1 1 calc R . .
H20C H 0.2959 0.2327 -0.2293 0.042 Uiso 1 1 calc R . .
C21 C 1.1340(3) 0.12162(8) 0.27837(16) 0.0156(5) Uani 1 1 d . A .
C22 C 1.0000(3) 0.14404(8) 0.26224(15) 0.0148(5) Uani 1 1 d . . .
C23 C 0.9193(3) 0.14424(8) 0.32590(16) 0.0165(5) Uani 1 1 d . A .
H23A H 0.8288 0.1597 0.3123 0.020 Uiso 1 1 calc R . .
C24 C 0.9678(3) 0.12256(8) 0.40788(15) 0.0157(5) Uani 1 1 d . . .
C25 C 1.1034(3) 0.10095(8) 0.42537(16) 0.0181(6) Uani 1 1 d . A .
H25A H 1.1412 0.0863 0.4820 0.022 Uiso 1 1 calc R . .
C26 C 1.1833(3) 0.10030(8) 0.36320(16) 0.0182(5) Uani 1 1 d . . .
H26A H 1.2743 0.0850 0.3778 0.022 Uiso 1 1 calc R A .
C27 C 0.9519(3) 0.20772(8) 0.06596(16) 0.0165(5) Uani 1 1 d . A .
C28 C 0.9823(3) 0.22876(8) -0.00901(17) 0.0225(6) Uani 1 1 d . . .
H28A H 1.0552 0.2182 -0.0354 0.027 Uiso 1 1 calc R A .
C29 C 0.9014(3) 0.26498(9) -0.04131(18) 0.0257(6) Uani 1 1 d . A .
H29A H 0.9203 0.2802 -0.0909 0.031 Uiso 1 1 calc R . .
C30 C 0.7911(3) 0.28085(9) -0.00449(17) 0.0243(6) Uani 1 1 d . . .
H30A H 0.7365 0.3058 -0.0310 0.029 Uiso 1 1 calc R A .
C31 C 0.7604(3) 0.26131(8) 0.06858(16) 0.0218(6) Uani 1 1 d . A .
H31A H 0.6864 0.2721 0.0938 0.026 Uiso 1 1 calc R . .
C32 C 0.8447(3) 0.22422(8) 0.10429(16) 0.0174(5) Uani 1 1 d . A .
C33 C 0.8834(3) 0.12261(8) 0.47999(16) 0.0181(5) Uani 1 1 d . A .
C34 C 0.7492(3) 0.15283(9) 0.45347(19) 0.0289(7) Uani 1 1 d . . .
H34A H 0.6815 0.1433 0.3952 0.043 Uiso 1 1 calc R A .
H34B H 0.7819 0.1825 0.4472 0.043 Uiso 1 1 calc R . .
H34C H 0.6983 0.1520 0.5010 0.043 Uiso 1 1 calc R . .
C35 C 0.9878(3) 0.14053(9) 0.56959(17) 0.0286(7) Uani 1 1 d . . .
H35A H 1.0739 0.1215 0.5905 0.043 Uiso 1 1 calc R A .
H35B H 0.9355 0.1418 0.6163 0.043 Uiso 1 1 calc R . .
H35C H 1.0206 0.1697 0.5589 0.043 Uiso 1 1 calc R . .
C36 C 0.8417(3) 0.07644(8) 0.50365(16) 0.0193(6) Uani 1 1 d . . .
H36A H 0.7961 0.0800 0.5540 0.023 Uiso 1 1 calc R A .
H36B H 0.9361 0.0610 0.5299 0.023 Uiso 1 1 calc R . .
C37 C 0.7408(3) 0.04469(8) 0.43475(17) 0.0202(6) Uani 1 1 d . A .
C38 C 0.5835(3) 0.06165(10) 0.39337(19) 0.0335(7) Uani 1 1 d . . .
H38A H 0.5258 0.0402 0.3504 0.050 Uiso 1 1 calc R A .
H38B H 0.5868 0.0889 0.3611 0.050 Uiso 1 1 calc R . .
H38C H 0.5372 0.0667 0.4422 0.050 Uiso 1 1 calc R . .
C39 C 0.8065(3) 0.03139(9) 0.35748(19) 0.0315(7) Uani 1 1 d . . .
H39A H 0.7453 0.0086 0.3204 0.047 Uiso 1 1 calc R A .
H39B H 0.9071 0.0205 0.3839 0.047 Uiso 1 1 calc R . .
H39C H 0.8088 0.0566 0.3189 0.047 Uiso 1 1 calc R . .
C40 C 0.7281(4) 0.00417(10) 0.4895(2) 0.0413(8) Uani 1 1 d . . .
H40A H 0.6748 -0.0184 0.4479 0.062 Uiso 1 1 calc R A .
H40B H 0.6743 0.0112 0.5337 0.062 Uiso 1 1 calc R . .
H40C H 0.8272 -0.0063 0.5220 0.062 Uiso 1 1 calc R . .
C41 C 1.3537(3) 0.21125(9) 0.17240(19) 0.0332(7) Uani 1 1 d . . .
H41A H 1.2803 0.2146 0.2042 0.040 Uiso 1 1 d R . .
C42 C 1.3636(4) 0.25267(10) 0.1254(2) 0.0458(9) Uani 1 1 d . . .
H42A H 1.2696 0.2599 0.0835 0.069 Uiso 1 1 d R . .
H42B H 1.3941 0.2754 0.1696 0.069 Uiso 1 1 d R . .
H42C H 1.4354 0.2493 0.0924 0.069 Uiso 1 1 d R . .
C43 C 1.4941(3) 0.19751(10) 0.24097(19) 0.0340(7) Uani 1 1 d . . .
H43A H 1.4801 0.1708 0.2697 0.051 Uiso 1 1 d R . .
H43B H 1.5675 0.1935 0.2094 0.051 Uiso 1 1 d R . .
H43C H 1.5262 0.2196 0.2866 0.051 Uiso 1 1 d R . .
C44 C 1.4683(4) 0.07058(13) 0.0803(3) 0.0166(9) Uani 0.65 1 d P A 1
H44A H 1.4600 0.0666 0.0167 0.020 Uiso 0.65 1 d PR A 1
C44' C 1.4721(8) 0.0754(3) 0.1318(6) 0.0193(17) Uani 0.35 1 d P A 2
H44B H 1.4775 0.0798 0.1949 0.023 Uiso 0.35 1 d PR A 2
C45 C 1.5932(3) 0.10187(9) 0.11675(19) 0.0268(6) Uani 1 1 d . . .
H45A H 1.5701 0.1291 0.0856 0.040 Uiso 1 1 d R A .
H45C H 1.6075 0.1061 0.1810 0.040 Uiso 1 1 d R . .
H45B H 1.6820 0.0904 0.1072 0.040 Uiso 1 1 d R . .
C46 C 1.4892(3) 0.02709(9) 0.1221(2) 0.0329(7) Uani 1 1 d . . .
H46A H 1.4049 0.0093 0.0948 0.049 Uiso 1 1 d R A .
H46B H 1.5759 0.0141 0.1126 0.049 Uiso 1 1 d R . .
H46C H 1.5014 0.0298 0.1864 0.049 Uiso 1 1 d R . .

loop_
_atom_site_aniso_label
_atom_site_aniso_U_11
_atom_site_aniso_U_22
_atom_site_aniso_U_33
_atom_site_aniso_U_23
_atom_site_aniso_U_13
_atom_site_aniso_U_12
Ti 0.0129(2) 0.0163(2) 0.0159(2) -0.00110(19) 0.00381(17) -0.0004(2)
O1 0.0127(9) 0.0217(10) 0.0159(8) 0.0005(7) 0.0042(7) -0.0020(7)
O2 0.0144(9) 0.0183(10) 0.0180(8) 0.0003(7) 0.0041(7) 0.0016(7)
O3 0.0190(10) 0.0178(10) 0.0183(8) -0.0026(7) 0.0043(7) -0.0029(8)
O4 0.0124(9) 0.0200(10) 0.0212(9) 0.0003(7) 0.0046(7) 0.0026(8)
N1 0.0142(11) 0.0149(11) 0.0154(10) -0.0007(8) 0.0029(8) 0.0018(9)
N2 0.0139(11) 0.0142(11) 0.0161(10) -0.0002(8) 0.0042(8) -0.0008(9)
N3 0.0184(11) 0.0141(11) 0.0204(11) 0.0011(9) 0.0061(9) -0.0017(9)
N4 0.0159(11) 0.0181(12) 0.0153(10) -0.0005(9) 0.0032(9) 0.0005(9)
N5 0.0156(11) 0.0133(11) 0.0171(10) 0.0006(8) 0.0054(9) 0.0022(9)
N6 0.0178(12) 0.0167(12) 0.0205(11) 0.0010(9) 0.0046(9) 0.0049(9)
C1 0.0115(12) 0.0172(13) 0.0172(11) -0.0036(10) 0.0055(10) 0.0024(11)
C2 0.0161(13) 0.0124(13) 0.0147(11) 0.0008(10) 0.0046(10) 0.0021(10)
C3 0.0127(13) 0.0146(13) 0.0209(12) -0.0011(10) 0.0048(10) -0.0006(10)
C4 0.0143(13) 0.0211(15) 0.0166(12) -0.0015(10) 0.0037(10) 0.0005(11)
C5 0.0201(14) 0.0262(15) 0.0162(12) 0.0027(11) 0.0062(11) 0.0034(12)
C6 0.0179(14) 0.0229(15) 0.0180(12) 0.0013(11) 0.0071(11) -0.0031(11)
C7 0.0206(14) 0.0125(13) 0.0171(12) -0.0023(10) 0.0086(10) 0.0014(11)
C8 0.0237(15) 0.0164(14) 0.0158(12) -0.0004(10) 0.0025(11) 0.0024(11)
C9 0.0321(17) 0.0203(15) 0.0160(12) 0.0012(11) 0.0046(11) 0.0059(13)
C10 0.0330(16) 0.0121(13) 0.0242(13) 0.0021(11) 0.0131(12) 0.0029(12)
C11 0.0215(15) 0.0175(14) 0.0247(13) -0.0003(11) 0.0091(11) -0.0030(11)
C12 0.0165(13) 0.0157(13) 0.0168(12) -0.0010(10) 0.0047(10) 0.0026(11)
C13 0.0153(13) 0.0186(14) 0.0170(12) -0.0001(10) -0.0020(10) 0.0005(11)
C14 0.0219(16) 0.0222(16) 0.0405(17) 0.0019(13) -0.0069(13) -0.0032(13)
C15 0.0258(16) 0.0409(19) 0.0215(14) -0.0073(13) -0.0009(12) 0.0069(14)
C16 0.0181(14) 0.0231(15) 0.0177(12) 0.0036(11) 0.0026(11) -0.0028(12)
C17 0.0178(14) 0.0315(17) 0.0203(13) 0.0020(12) 0.0066(11) 0.0031(12)
C18 0.044(2) 0.054(2) 0.0319(16) 0.0200(15) 0.0232(15) 0.0211(17)
C19 0.0277(17) 0.058(2) 0.0333(16) -0.0220(15) 0.0084(14) -0.0040(16)
C20 0.0258(16) 0.0314(17) 0.0287(14) 0.0026(13) 0.0117(12) 0.0053(13)
C21 0.0142(13) 0.0140(13) 0.0180(12) -0.0054(10) 0.0037(10) -0.0048(10)
C22 0.0159(13) 0.0128(13) 0.0143(11) 0.0007(10) 0.0021(10) -0.0009(11)
C23 0.0157(13) 0.0125(13) 0.0208(12) -0.0026(10) 0.0043(10) -0.0002(11)
C24 0.0167(13) 0.0124(13) 0.0164(11) -0.0021(10) 0.0026(10) -0.0039(11)
C25 0.0204(14) 0.0181(14) 0.0142(11) 0.0016(10) 0.0023(10) -0.0009(11)
C26 0.0142(13) 0.0174(14) 0.0207(12) 0.0007(11) 0.0012(10) 0.0006(11)
C27 0.0156(13) 0.0139(13) 0.0183(12) -0.0012(10) 0.0019(10) -0.0017(11)
C28 0.0252(15) 0.0212(15) 0.0225(13) 0.0011(11) 0.0091(11) 0.0003(12)
C29 0.0356(17) 0.0184(15) 0.0228(14) 0.0046(11) 0.0080(12) -0.0019(13)
C30 0.0301(16) 0.0142(14) 0.0246(14) 0.0024(11) 0.0015(12) 0.0045(12)
C31 0.0236(15) 0.0192(14) 0.0203(13) -0.0001(11) 0.0028(11) 0.0052(12)
C32 0.0187(14) 0.0158(13) 0.0173(12) -0.0021(10) 0.0047(10) -0.0005(11)
C33 0.0211(14) 0.0165(14) 0.0180(12) 0.0011(10) 0.0075(10) 0.0000(11)
C34 0.0358(17) 0.0254(16) 0.0328(15) 0.0071(13) 0.0214(13) 0.0077(14)
C35 0.0398(18) 0.0255(16) 0.0233(14) -0.0065(12) 0.0133(13) -0.0085(14)
C36 0.0185(14) 0.0199(14) 0.0184(12) 0.0023(11) 0.0034(10) 0.0009(11)
C37 0.0162(14) 0.0202(14) 0.0221(13) 0.0028(11) 0.0020(11) -0.0027(11)
C38 0.0233(16) 0.043(2) 0.0298(15) -0.0051(14) -0.0002(13) 0.0036(14)
C39 0.0273(16) 0.0312(17) 0.0375(16) -0.0136(14) 0.0117(13) -0.0085(14)
C40 0.050(2) 0.0295(18) 0.0342(17) 0.0091(14) -0.0045(15) -0.0170(16)
C41 0.0403(19) 0.0239(17) 0.0299(15) -0.0038(13) 0.0016(14) -0.0080(14)
C42 0.045(2) 0.0269(19) 0.056(2) -0.0032(16) -0.0002(17) -0.0081(16)
C43 0.0340(18) 0.0397(19) 0.0264(15) -0.0054(13) 0.0055(13) -0.0088(15)
C44 0.014(2) 0.020(2) 0.016(2) -0.0028(18) 0.0043(18) 0.0049(17)
C44' 0.019(4) 0.024(5) 0.012(4) -0.005(3) 0.000(3) 0.000(3)
C45 0.0178(15) 0.0269(16) 0.0353(16) 0.0021(13) 0.0070(12) 0.0007(13)
C46 0.0235(16) 0.0243(16) 0.0478(18) -0.0029(14) 0.0056(14) 0.0041(13)

loop_
_atom_type_symbol
_atom_type_description
_atom_type_scat_dispersion_real
_atom_type_scat_dispersion_imag
_atom_type_scat_source
C C 0.0033 0.0016 'International Tables Vol C Tables 4.2.6.8 and 6.1.1.4'
H H 0.0000 0.0000 'International Tables Vol C Tables 4.2.6.8 and 6.1.1.4'
N N 0.0061 0.0033 'International Tables Vol C Tables 4.2.6.8 and 6.1.1.4'
O O 0.0106 0.0060 'International Tables Vol C Tables 4.2.6.8 and 6.1.1.4'
Ti Ti 0.2776 0.4457 'International Tables Vol C Tables 4.2.6.8 and 6.1.1.4'

loop_
_geom_angle_atom_site_label_1
_geom_angle_atom_site_label_2
_geom_angle_atom_site_label_3
_geom_angle
O4 Ti O3 101.56(8)
O4 Ti O1 100.43(7)
O3 Ti O1 97.32(7)
O4 Ti O2 97.45(7)
O3 Ti O2 97.42(7)
O1 Ti O2 153.99(7)
O4 Ti N1 89.55(7)
O3 Ti N1 168.65(8)
O1 Ti N1 78.14(7)
O2 Ti N1 83.30(7)
O4 Ti N4 173.43(8)
O3 Ti N4 83.80(7)
O1 Ti N4 82.48(7)
O2 Ti N4 77.94(7)
N1 Ti N4 85.28(7)
C1 O1 Ti 139.35(15)
C21 O2 Ti 139.45(15)
C41 O3 Ti 137.98(16)
C44' O4 C44 32.8(3)
C44' O4 Ti 139.1(4)
C44 O4 Ti 160.4(2)
N2 N1 C7 103.04(19)
N2 N1 Ti 127.59(15)
C7 N1 Ti 129.04(16)
N3 N2 N1 115.98(19)
N3 N2 C2 120.34(19)
N1 N2 C2 123.55(19)
N2 N3 C12 103.55(19)
C27 N4 N5 103.09(19)
C27 N4 Ti 128.71(16)
N5 N4 Ti 128.19(15)
N6 N5 N4 116.22(19)
N6 N5 C22 120.17(19)
N4 N5 C22 122.93(19)
N5 N6 C32 103.37(19)
O1 C1 C2 123.9(2)
O1 C1 C6 119.4(2)
C2 C1 C6 116.7(2)
C1 C2 C3 121.6(2)
C1 C2 N2 120.4(2)
C3 C2 N2 117.7(2)
C4 C3 C2 121.0(2)
C4 C3 H3B 119.5
C2 C3 H3B 119.5
C3 C4 C5 117.3(2)
C3 C4 C13 122.4(2)
C5 C4 C13 120.3(2)
C6 C5 C4 122.1(2)
C6 C5 H5A 118.9
C4 C5 H5A 118.9
C5 C6 C1 121.2(2)
C5 C6 H6B 119.4
C1 C6 H6B 119.4
N1 C7 C12 108.2(2)
N1 C7 C8 131.0(2)
C12 C7 C8 120.8(2)
C9 C8 C7 116.6(2)
C9 C8 H8A 121.7
C7 C8 H8A 121.7
C8 C9 C10 122.4(2)
C8 C9 H9A 118.8
C10 C9 H9A 118.8
C11 C10 C9 122.3(2)
C11 C10 H10A 118.9
C9 C10 H10A 118.9
C10 C11 C12 116.1(2)
C10 C11 H11A 122.0
C12 C11 H11A 122.0
N3 C12 C7 109.2(2)
N3 C12 C11 128.9(2)
C7 C12 C11 121.8(2)
C4 C13 C14 112.0(2)
C4 C13 C16 111.4(2)
C14 C13 C16 112.4(2)
C4 C13 C15 109.2(2)
C14 C13 C15 105.5(2)
C16 C13 C15 105.9(2)
C13 C14 H14A 109.5
C13 C14 H14B 109.5
H14A C14 H14B 109.5
C13 C14 H14C 109.5
H14A C14 H14C 109.5
H14B C14 H14C 109.5
C13 C15 H15A 109.5
C13 C15 H15B 109.5
H15A C15 H15B 109.5
C13 C15 H15C 109.5
H15A C15 H15C 109.5
H15B C15 H15C 109.5
C13 C16 C17 123.1(2)
C13 C16 H16A 106.5
C17 C16 H16A 106.5
C13 C16 H16B 106.5
C17 C16 H16B 106.5
H16A C16 H16B 106.5
C20 C17 C19 107.7(2)
C20 C17 C18 107.2(2)
C19 C17 C18 109.1(2)
C20 C17 C16 107.1(2)
C19 C17 C16 112.4(2)
C18 C17 C16 113.1(2)
C17 C18 H18A 109.5
C17 C18 H18B 109.5
H18A C18 H18B 109.5
C17 C18 H18C 109.5
H18A C18 H18C 109.5
H18B C18 H18C 109.5
C17 C19 H19A 109.5
C17 C19 H19B 109.5
H19A C19 H19B 109.5
C17 C19 H19C 109.5
H19A C19 H19C 109.5
H19B C19 H19C 109.5
C17 C20 H20A 109.5
C17 C20 H20B 109.5
H20A C20 H20B 109.5
C17 C20 H20C 109.5
H20A C20 H20C 109.5
H20B C20 H20C 109.5
O2 C21 C22 125.2(2)
O2 C21 C26 118.9(2)
C22 C21 C26 115.8(2)
C23 C22 C21 121.7(2)
C23 C22 N5 117.7(2)
C21 C22 N5 120.3(2)
C24 C23 C22 121.7(2)
C24 C23 H23A 119.2
C22 C23 H23A 119.2
C23 C24 C25 116.9(2)
C23 C24 C33 123.1(2)
C25 C24 C33 120.0(2)
C26 C25 C24 122.0(2)
C26 C25 H25A 119.0
C24 C25 H25A 119.0
C25 C26 C21 121.9(2)
C25 C26 H26A 119.1
C21 C26 H26A 119.1
N4 C27 C32 108.2(2)
N4 C27 C28 131.0(2)
C32 C27 C28 120.6(2)
C29 C28 C27 116.4(2)
C29 C28 H28A 121.8
C27 C28 H28A 121.8
C28 C29 C30 122.9(2)
C28 C29 H29A 118.5
C30 C29 H29A 118.5
C31 C30 C29 121.8(2)
C31 C30 H30A 119.1
C29 C30 H30A 119.1
C30 C31 C32 116.3(2)
C30 C31 H31A 121.9
C32 C31 H31A 121.9
N6 C32 C27 109.0(2)
N6 C32 C31 129.0(2)
C27 C32 C31 121.9(2)
C24 C33 C36 112.7(2)
C24 C33 C34 111.9(2)
C36 C33 C34 112.0(2)
C24 C33 C35 107.8(2)
C36 C33 C35 105.3(2)
C34 C33 C35 106.7(2)
C33 C34 H34A 109.5
C33 C34 H34B 109.5
H34A C34 H34B 109.5
C33 C34 H34C 109.5
H34A C34 H34C 109.5
H34B C34 H34C 109.5
C33 C35 H35A 109.5
C33 C35 H35B 109.5
H35A C35 H35B 109.5
C33 C35 H35C 109.5
H35A C35 H35C 109.5
H35B C35 H35C 109.5
C33 C36 C37 124.9(2)
C33 C36 H36A 106.1
C37 C36 H36A 106.1
C33 C36 H36B 106.1
C37 C36 H36B 106.1
H36A C36 H36B 106.3
C38 C37 C40 106.6(2)
C38 C37 C39 109.4(2)
C40 C37 C39 108.3(2)
C38 C37 C36 113.5(2)
C40 C37 C36 106.0(2)
C39 C37 C36 112.6(2)
C37 C38 H38A 109.5
C37 C38 H38B 109.5
H38A C38 H38B 109.5
C37 C38 H38C 109.5
H38A C38 H38C 109.5
H38B C38 H38C 109.5
C37 C39 H39A 109.5
C37 C39 H39B 109.5
H39A C39 H39B 109.5
C37 C39 H39C 109.5
H39A C39 H39C 109.5
H39B C39 H39C 109.5
C37 C40 H40A 109.5
C37 C40 H40B 109.5
H40A C40 H40B 109.5
C37 C40 H40C 109.5
H40A C40 H40C 109.5
H40B C40 H40C 109.5
O3 C41 C42 109.4(2)
O3 C41 C43 109.9(2)
C42 C41 C43 114.7(3)
O3 C41 H41A 107.2
C42 C41 H41A 107.9
C43 C41 H41A 107.5
C41 C42 H42A 110.4
C41 C42 H42B 109.8
H42A C42 H42B 109.5
C41 C42 H42C 108.3
H42A C42 H42C 109.5
H42B C42 H42C 109.5
C41 C43 H43A 110.6
C41 C43 H43B 108.0
H43A C43 H43B 109.5
C41 C43 H43C 109.8
H43A C43 H43C 109.5
H43B C43 H43C 109.5
O4 C44 C46 110.7(3)
O4 C44 C45 110.7(3)
C46 C44 C45 115.5(3)
O4 C44 H44A 106.5
C46 C44 H44A 106.4
C45 C44 H44A 106.6
O4 C44' C45 115.0(6)
O4 C44' C46 111.1(5)
C45 C44' C46 114.8(5)
O4 C44' H44B 104.5
C45 C44' H44B 105.0
C46 C44' H44B 105.1
C44' C45 C44 30.8(3)
C44' C45 H45A 119.0
C44 C45 H45A 109.7
C44' C45 H45C 78.6
C44 C45 H45C 109.3
H45A C45 H45C 109.5
C44' C45 H45B 124.7
C44 C45 H45B 109.5
H45A C45 H45B 109.5
H45C C45 H45B 109.5
C44 C46 C44' 30.7(3)
C44 C46 H46A 110.0
C44' C46 H46A 120.6
C44 C46 H46B 109.3
C44' C46 H46B 123.2
H46A C46 H46B 109.5
C44 C46 H46C 109.1
C44' C46 H46C 78.4
H46A C46 H46C 109.5
H46B C46 H46C 109.5

loop_
_geom_bond_atom_site_label_1
_geom_bond_atom_site_label_2
_geom_bond_distance
Ti O4 1.7921(17)
Ti O3 1.8062(17)
Ti O1 1.9004(16)
Ti O2 1.9141(16)
Ti N1 2.295(2)
Ti N4 2.300(2)
O1 C1 1.331(3)
O2 C21 1.331(3)
O3 C41 1.427(3)
O4 C44' 1.380(7)
O4 C44 1.426(4)
N1 N2 1.354(3)
N1 C7 1.360(3)
N2 N3 1.326(3)
N2 C2 1.427(3)
N3 C12 1.351(3)
N4 C27 1.355(3)
N4 N5 1.355(3)
N5 N6 1.320(3)
N5 C22 1.436(3)
N6 C32 1.358(3)
C1 C2 1.396(3)
C1 C6 1.406(3)
C2 C3 1.403(3)
C3 C4 1.377(3)
C3 H3B 0.9500
C4 C5 1.401(3)
C4 C13 1.541(3)
C5 C6 1.374(3)
C5 H5A 0.9500
C6 H6B 0.9500
C7 C12 1.403(3)
C7 C8 1.414(3)
C8 C9 1.365(4)
C8 H8A 0.9500
C9 C10 1.415(4)
C9 H9A 0.9500
C10 C11 1.363(3)
C10 H10A 0.9500
C11 C12 1.419(3)
C11 H11A 0.9500
C13 C14 1.534(4)
C13 C16 1.549(4)
C13 C15 1.548(3)
C14 H14A 0.9800
C14 H14B 0.9800
C14 H14C 0.9800
C15 H15A 0.9800
C15 H15B 0.9800
C15 H15C 0.9800
C16 C17 1.549(3)
C16 H16A 0.9900
C16 H16B 0.9900
C17 C20 1.534(4)
C17 C19 1.518(4)
C17 C18 1.532(4)
C18 H18A 0.9800
C18 H18B 0.9800
C18 H18C 0.9800
C19 H19A 0.9800
C19 H19B 0.9800
C19 H19C 0.9800
C20 H20A 0.9800
C20 H20B 0.9800
C20 H20C 0.9800
C21 C22 1.402(3)
C21 C26 1.408(3)
C22 C23 1.398(3)
C23 C24 1.377(3)
C23 H23A 0.9500
C24 C25 1.401(3)
C24 C33 1.535(3)
C25 C26 1.373(3)
C25 H25A 0.9500
C26 H26A 0.9500
C27 C32 1.404(3)
C27 C28 1.416(3)
C28 C29 1.365(4)
C28 H28A 0.9500
C29 C30 1.407(4)
C29 H29A 0.9500
C30 C31 1.372(4)
C30 H30A 0.9500
C31 C32 1.412(3)
C31 H31A 0.9500
C33 C36 1.549(3)
C33 C34 1.533(4)
C33 C35 1.542(3)
C34 H34A 0.9800
C34 H34B 0.9800
C34 H34C 0.9800
C35 H35A 0.9800
C35 H35B 0.9800
C35 H35C 0.9800
C36 C37 1.550(3)
C36 H36A 0.9900
C36 H36B 0.9900
C37 C38 1.531(4)
C37 C40 1.528(4)
C37 C39 1.539(4)
C38 H38A 0.9800
C38 H38B 0.9800
C38 H38C 0.9800
C39 H39A 0.9800
C39 H39B 0.9800
C39 H39C 0.9800
C40 H40A 0.9800
C40 H40B 0.9800
C40 H40C 0.9800
C41 C42 1.482(4)
C41 C43 1.497(4)
C41 H41A 0.9600
C42 H42A 0.9600
C42 H42B 0.9601
C42 H42C 0.9601
C43 H43A 0.9602
C43 H43B 0.9599
C43 H43C 0.9599
C44 C46 1.475(5)
C44 C45 1.503(5)
C44 H44A 0.9599
C44' C45 1.477(8)
C44' C46 1.513(8)
C44' H44B 0.9601
C45 H45A 0.9602
C45 H45C 0.9601
C45 H45B 0.9600
C46 H46A 0.9599
C46 H46B 0.9600
C46 H46C 0.9599
